data_7038484
loop_
_publ_author_name
'Hering-Junghans, Christian'
'Schulz, Axel'
'Thomas, Max'
'Villinger, Alexander'

_publ_section_title
;
 Synthesis of mono-, di-, and triaminobismuthanes and observation of C-C
 coupling of aromatic systems with bismuth(iii) chloride.
;
_journal_issue 14
_journal_name_full 'Dalton transactions (Cambridge, England : 2003)'
_journal_page_first 6053
_journal_page_last 6059
_journal_paper_doi 10.1039/c6dt00229c
_journal_volume 45
_journal_year 2016
_chemical_formula_moiety 'C15 H26 Bi Cl2 N Si'
_chemical_formula_sum 'C15 H26 Bi Cl2 N Si'
_chemical_formula_weight 528.34
_chemical_name_systematic
;
 ?
;
_space_group_crystal_system triclinic
_space_group_IT_number 2
_space_group_name_Hall '-P 1'
_space_group_name_H-M_alt 'P -1'
_symmetry_space_group_name_Hall '-P 1'
_symmetry_space_group_name_H-M 'P -1'
_atom_sites_solution_hydrogens geom
_audit_creation_method SHELXL-2013
_audit_update_record
;
2016-01-15 deposited with the CCDC.
2016-02-18 downloaded from the CCDC.
;
_cell_angle_alpha 107.659(4)
_cell_angle_beta 102.886(4)
_cell_angle_gamma 101.754(4)
_cell_formula_units_Z 8
_cell_length_a 14.3834(12)
_cell_length_b 16.6481(15)
_cell_length_c 19.0847(17)
_cell_measurement_reflns_used 9890
_cell_measurement_temperature 173(2)
_cell_measurement_theta_max 31.36
_cell_measurement_theta_min 2.67
_cell_volume 4059.8(6)
_computing_cell_refinement 'Bruker Apex V7.51A'
_computing_data_collection 'Bruker Apex V7.51A'
_computing_data_reduction 'Bruker SAINT'
_computing_molecular_graphics 'ORTEP-3v2.01 (Farrugia, 1997)'
_computing_publication_material SHELXL-2013
_computing_structure_refinement 'SHELXL-2013 (Sheldrick, 2013)'
_computing_structure_solution 'SHELXS-2013 (Sheldrick, 2013)'
_diffrn_ambient_temperature 173(2)
_diffrn_measured_fraction_theta_full 0.998
_diffrn_measured_fraction_theta_max 0.997
_diffrn_measurement_device_type 'Bruker-Nonius Apex X8-CCD-diffractometer'
_diffrn_measurement_method 'phi and omega scans'
_diffrn_radiation_monochromator graphite
_diffrn_radiation_source 'sealed tube'
_diffrn_radiation_type MoK\a
_diffrn_radiation_wavelength 0.71073
_diffrn_reflns_av_R_equivalents 0.0469
_diffrn_reflns_av_unetI/netI 0.0645
_diffrn_reflns_Laue_measured_fraction_full 0.998
_diffrn_reflns_Laue_measured_fraction_max 0.997
_diffrn_reflns_limit_h_max 20
_diffrn_reflns_limit_h_min -20
_diffrn_reflns_limit_k_max 21
_diffrn_reflns_limit_k_min -24
_diffrn_reflns_limit_l_max 27
_diffrn_reflns_limit_l_min -26
_diffrn_reflns_number 98637
_diffrn_reflns_point_group_measured_fraction_full 0.998
_diffrn_reflns_point_group_measured_fraction_max 0.997
_diffrn_reflns_theta_full 25.242
_diffrn_reflns_theta_max 30.999
_diffrn_reflns_theta_min 2.671
_exptl_absorpt_coefficient_mu 9.000
_exptl_absorpt_correction_T_max 0.7464
_exptl_absorpt_correction_T_min 0.5020
_exptl_absorpt_correction_type multi-scan
_exptl_absorpt_process_details '(SADABS; Sheldrick, 2004)'
_exptl_crystal_colour orange
_exptl_crystal_density_diffrn 1.729
_exptl_crystal_description block
_exptl_crystal_F_000 2032
_exptl_crystal_size_max 0.270
_exptl_crystal_size_mid 0.160
_exptl_crystal_size_min 0.140
_refine_diff_density_max 1.264
_refine_diff_density_min -0.994
_refine_diff_density_rms 0.144
_refine_ls_extinction_method none
_refine_ls_goodness_of_fit_ref 1.001
_refine_ls_hydrogen_treatment constr
_refine_ls_matrix_type full
_refine_ls_number_parameters 749
_refine_ls_number_reflns 25805
_refine_ls_number_restraints 0
_refine_ls_restrained_S_all 1.001
_refine_ls_R_factor_all 0.0659
_refine_ls_R_factor_gt 0.0324
_refine_ls_shift/su_max 0.004
_refine_ls_shift/su_mean 0.000
_refine_ls_structure_factor_coef Fsqd
_refine_ls_weighting_details 'w=1/[\s^2^(Fo^2^)+(0.0203P)^2^] where P=(Fo^2^+2Fc^2^)/3'
_refine_ls_weighting_scheme calc
_refine_ls_wR_factor_gt 0.0532
_refine_ls_wR_factor_ref 0.0607
_reflns_Friedel_coverage 0.000
_reflns_number_gt 18083
_reflns_number_total 25805
_reflns_threshold_expression 'I > 2\s(I)'
_cod_data_source_file c6dt00229c2.cif
_cod_data_source_block av667b
_cod_depositor_comments 'Adding full bibliography for 7038481--7038499.cif.'
_cod_database_code 7038484
_shelx_space_group_comment
;
The symmetry employed for this shelxl refinement is uniquely defined
by the following loop, which should always be used as a source of
symmetry information in preference to the above space-group names.
They are only intended as comments.
;
_shelx_estimated_absorpt_t_min 0.195
_shelx_estimated_absorpt_t_max 0.366
_shelxl_version_number 2013-4

loop_
_space_group_symop_operation_xyz
'x, y, z'
'-x, -y, -z'

loop_
_atom_site_label
_atom_site_type_symbol
_atom_site_fract_x
_atom_site_fract_y
_atom_site_fract_z
_atom_site_U_iso_or_equiv
_atom_site_adp_type
_atom_site_occupancy
_atom_site_site_symmetry_order
_atom_site_calc_flag
_atom_site_refinement_flags_posn
_atom_site_refinement_flags_adp
Bi1 Bi 0.40163(2) 0.53757(2) 0.24064(2) 0.02955(3) Uani 1 1 d . .
Cl1 Cl 0.52546(7) 0.68061(7) 0.27249(6) 0.0489(3) Uani 1 1 d . .
Cl2 Cl 0.40389(6) 0.56281(6) 0.37773(5) 0.0371(2) Uani 1 1 d . .
Si1 Si 0.16013(7) 0.51546(6) 0.21377(6) 0.0314(2) Uani 1 1 d . .
N1 N 0.27377(18) 0.58189(17) 0.21692(15) 0.0270(6) Uani 1 1 d . .
C1 C 0.2811(2) 0.6593(2) 0.1974(2) 0.0360(8) Uani 1 1 d . .
C2 C 0.2899(3) 0.7413(2) 0.2535(3) 0.0464(10) Uani 1 1 d . .
C3 C 0.2900(3) 0.8128(3) 0.2303(3) 0.0602(13) Uani 1 1 d . .
H3 H 0.2947 0.8678 0.2672 0.072 Uiso 1 1 calc R U
C4 C 0.2835(3) 0.8063(3) 0.1564(3) 0.0664(14) Uani 1 1 d . .
H4 H 0.2824 0.8559 0.1419 0.080 Uiso 1 1 calc R U
C5 C 0.2784(3) 0.7266(3) 0.1027(3) 0.0647(14) Uani 1 1 d . .
H5 H 0.2757 0.7233 0.0517 0.078 Uiso 1 1 calc R U
C6 C 0.2772(3) 0.6513(3) 0.1204(2) 0.0447(10) Uani 1 1 d . .
C7 C 0.3006(3) 0.7527(3) 0.3375(2) 0.0491(10) Uani 1 1 d . .
H7 H 0.2963 0.6941 0.3425 0.059 Uiso 1 1 calc R U
C8 C 0.4008(3) 0.8168(3) 0.3914(3) 0.0716(14) Uani 1 1 d . .
H8A H 0.4547 0.7962 0.3755 0.107 Uiso 1 1 calc R U
H8B H 0.4068 0.8201 0.4444 0.107 Uiso 1 1 calc R U
H8C H 0.4054 0.8754 0.3888 0.107 Uiso 1 1 calc R U
C9 C 0.2163(3) 0.7858(3) 0.3637(3) 0.0724(14) Uani 1 1 d . .
H9A H 0.2185 0.7827 0.4145 0.109 Uiso 1 1 calc R U
H9B H 0.1516 0.7486 0.3262 0.109 Uiso 1 1 calc R U
H9C H 0.2255 0.8469 0.3670 0.109 Uiso 1 1 calc R U
C10 C 0.2764(3) 0.5679(3) 0.0611(2) 0.0520(11) Uani 1 1 d . .
H10 H 0.2643 0.5201 0.0825 0.062 Uiso 1 1 calc R U
C11 C 0.3782(3) 0.5763(3) 0.0468(3) 0.0707(15) Uani 1 1 d . .
H11A H 0.3918 0.6222 0.0251 0.106 Uiso 1 1 calc R U
H11B H 0.3774 0.5199 0.0104 0.106 Uiso 1 1 calc R U
H11C H 0.4303 0.5921 0.0957 0.106 Uiso 1 1 calc R U
C12 C 0.1940(4) 0.5389(4) -0.0158(3) 0.091(2) Uani 1 1 d . .
H12A H 0.1294 0.5350 -0.0063 0.136 Uiso 1 1 calc R U
H12B H 0.1931 0.4811 -0.0498 0.136 Uiso 1 1 calc R U
H12C H 0.2070 0.5820 -0.0404 0.136 Uiso 1 1 calc R U
C13 C 0.1241(3) 0.5508(3) 0.3040(2) 0.0565(12) Uani 1 1 d . .
H13A H 0.1790 0.5572 0.3482 0.085 Uiso 1 1 calc R U
H13B H 0.0646 0.5064 0.2996 0.085 Uiso 1 1 calc R U
H13C H 0.1099 0.6075 0.3115 0.085 Uiso 1 1 calc R U
C14 C 0.0589(3) 0.5130(3) 0.1327(3) 0.0659(13) Uani 1 1 d . .
H14A H 0.0580 0.5733 0.1386 0.099 Uiso 1 1 calc R U
H14B H -0.0053 0.4794 0.1331 0.099 Uiso 1 1 calc R U
H14C H 0.0707 0.4848 0.0837 0.099 Uiso 1 1 calc R U
C15 C 0.1740(3) 0.4035(2) 0.1996(3) 0.0484(10) Uani 1 1 d . .
H15A H 0.1982 0.3838 0.1551 0.073 Uiso 1 1 calc R U
H15B H 0.1092 0.3624 0.1904 0.073 Uiso 1 1 calc R U
H15C H 0.2218 0.4053 0.2459 0.073 Uiso 1 1 calc R U
Bi2 Bi 0.36197(2) 0.32146(2) 0.53225(2) 0.02357(3) Uani 1 1 d . .
Cl3 Cl 0.37144(6) 0.43069(5) 0.46889(5) 0.03002(18) Uani 1 1 d . .
Cl4 Cl 0.37083(6) 0.48801(5) 0.65986(5) 0.0354(2) Uani 1 1 d . .
Si2 Si 0.13011(6) 0.25748(7) 0.38961(6) 0.0326(2) Uani 1 1 d . .
N2 N 0.20701(17) 0.25812(17) 0.47538(15) 0.0272(6) Uani 1 1 d . .
C16 C 0.1714(2) 0.2025(2) 0.5154(2) 0.0329(8) Uani 1 1 d . .
C17 C 0.1264(2) 0.2358(3) 0.5725(2) 0.0401(10) Uani 1 1 d . .
C18 C 0.0880(3) 0.1787(3) 0.6062(2) 0.0608(14) Uani 1 1 d . .
H18 H 0.0558 0.1988 0.6436 0.073 Uiso 1 1 calc R U
C19 C 0.0953(4) 0.0936(4) 0.5867(3) 0.0737(16) Uani 1 1 d . .
H19 H 0.0687 0.0562 0.6110 0.088 Uiso 1 1 calc R U
C20 C 0.1410(3) 0.0631(3) 0.5324(3) 0.0635(13) Uani 1 1 d . .
H20 H 0.1466 0.0050 0.5201 0.076 Uiso 1 1 calc R U
C21 C 0.1798(3) 0.1164(3) 0.4943(2) 0.0444(10) Uani 1 1 d . .
C22 C 0.1163(3) 0.3269(3) 0.5956(2) 0.0477(11) Uani 1 1 d . .
H22 H 0.1594 0.3611 0.5737 0.057 Uiso 1 1 calc R U
C23 C 0.0083(3) 0.3276(3) 0.5631(3) 0.0688(14) Uani 1 1 d . .
H23A H -0.0132 0.3004 0.5067 0.103 Uiso 1 1 calc R U
H23B H 0.0053 0.3886 0.5785 0.103 Uiso 1 1 calc R U
H23C H -0.0357 0.2943 0.5836 0.103 Uiso 1 1 calc R U
C24 C 0.1518(3) 0.3756(3) 0.6845(2) 0.0664(14) Uani 1 1 d . .
H24A H 0.1044 0.3490 0.7068 0.100 Uiso 1 1 calc R U
H24B H 0.1554 0.4379 0.6967 0.100 Uiso 1 1 calc R U
H24C H 0.2178 0.3705 0.7062 0.100 Uiso 1 1 calc R U
C25 C 0.2285(3) 0.0779(3) 0.4351(3) 0.0543(11) Uani 1 1 d . .
H25 H 0.2521 0.1250 0.4153 0.065 Uiso 1 1 calc R U
C26 C 0.3198(3) 0.0539(3) 0.4693(3) 0.0815(17) Uani 1 1 d . .
H26A H 0.3641 0.1040 0.5152 0.122 Uiso 1 1 calc R U
H26B H 0.3552 0.0392 0.4310 0.122 Uiso 1 1 calc R U
H26C H 0.2991 0.0030 0.4838 0.122 Uiso 1 1 calc R U
C27 C 0.1541(3) -0.0006(3) 0.3650(3) 0.0709(14) Uani 1 1 d . .
H27A H 0.1297 -0.0489 0.3817 0.106 Uiso 1 1 calc R U
H27B H 0.1875 -0.0206 0.3263 0.106 Uiso 1 1 calc R U
H27C H 0.0978 0.0178 0.3424 0.106 Uiso 1 1 calc R U
C28 C 0.0082(2) 0.1715(3) 0.3620(2) 0.0493(11) Uani 1 1 d . .
H28A H 0.0175 0.1128 0.3442 0.074 Uiso 1 1 calc R U
H28B H -0.0404 0.1777 0.3204 0.074 Uiso 1 1 calc R U
H28C H -0.0162 0.1791 0.4069 0.074 Uiso 1 1 calc R U
C29 C 0.1094(3) 0.3677(3) 0.4029(2) 0.0497(10) Uani 1 1 d . .
H29A H 0.0882 0.3874 0.4490 0.075 Uiso 1 1 calc R U
H29B H 0.0576 0.3632 0.3575 0.075 Uiso 1 1 calc R U
H29C H 0.1716 0.4103 0.4091 0.075 Uiso 1 1 calc R U
C30 C 0.1868(3) 0.2293(3) 0.3103(2) 0.0441(10) Uani 1 1 d . .
H30A H 0.2463 0.2775 0.3211 0.066 Uiso 1 1 calc R U
H30B H 0.1385 0.2205 0.2614 0.066 Uiso 1 1 calc R U
H30C H 0.2054 0.1750 0.3065 0.066 Uiso 1 1 calc R U
Bi3 Bi 0.46376(2) 0.62804(2) 0.63618(2) 0.02454(3) Uani 1 1 d . .
Cl5 Cl 0.60106(6) 0.67455(5) 0.75680(5) 0.03391(19) Uani 1 1 d . .
Cl6 Cl 0.44236(6) 0.24132(6) 0.43009(5) 0.0370(2) Uani 1 1 d . .
Si3 Si 0.27461(6) 0.70749(7) 0.62342(5) 0.0329(2) Uani 1 1 d . .
N3 N 0.38608(17) 0.71412(17) 0.68869(15) 0.0267(6) Uani 1 1 d . .
C31 C 0.4189(2) 0.7710(2) 0.76897(18) 0.0263(7) Uani 1 1 d . .
C32 C 0.3864(2) 0.7409(2) 0.82445(19) 0.0303(8) Uani 1 1 d . .
C33 C 0.4162(2) 0.7986(2) 0.90062(19) 0.0366(8) Uani 1 1 d . .
H33 H 0.3946 0.7788 0.9377 0.044 Uiso 1 1 calc R U
C34 C 0.4765(3) 0.8843(2) 0.9241(2) 0.0419(9) Uani 1 1 d . .
H34 H 0.4951 0.9229 0.9764 0.050 Uiso 1 1 calc R U
C35 C 0.5091(2) 0.9128(2) 0.8713(2) 0.0394(9) Uani 1 1 d . .
H35 H 0.5517 0.9711 0.8878 0.047 Uiso 1 1 calc R U
C36 C 0.4812(2) 0.8578(2) 0.79292(19) 0.0317(8) Uani 1 1 d . .
C37 C 0.3227(2) 0.6477(2) 0.8056(2) 0.0354(8) Uani 1 1 d . .
H37 H 0.3036 0.6160 0.7485 0.042 Uiso 1 1 calc R U
C38 C 0.2261(3) 0.6471(3) 0.8277(2) 0.0562(12) Uani 1 1 d . .
H38A H 0.2427 0.6765 0.8837 0.084 Uiso 1 1 calc R U
H38B H 0.1853 0.5860 0.8120 0.084 Uiso 1 1 calc R U
H38C H 0.1887 0.6782 0.8014 0.084 Uiso 1 1 calc R U
C39 C 0.3830(3) 0.5986(3) 0.8448(2) 0.0497(10) Uani 1 1 d . .
H39A H 0.4440 0.6001 0.8297 0.075 Uiso 1 1 calc R U
H39B H 0.3430 0.5373 0.8287 0.075 Uiso 1 1 calc R U
H39C H 0.4006 0.6272 0.9010 0.075 Uiso 1 1 calc R U
C40 C 0.5225(2) 0.8956(2) 0.7397(2) 0.0373(9) Uani 1 1 d . .
H40 H 0.4922 0.8509 0.6860 0.045 Uiso 1 1 calc R U
C41 C 0.4966(3) 0.9806(3) 0.7400(3) 0.0552(11) Uani 1 1 d . .
H41A H 0.4245 0.9705 0.7301 0.083 Uiso 1 1 calc R U
H41B H 0.5168 0.9981 0.6998 0.083 Uiso 1 1 calc R U
H41C H 0.5319 1.0276 0.7905 0.083 Uiso 1 1 calc R U
C42 C 0.6364(2) 0.9129(3) 0.7607(2) 0.0471(10) Uani 1 1 d . .
H42A H 0.6681 0.9575 0.8128 0.071 Uiso 1 1 calc R U
H42B H 0.6609 0.9340 0.7236 0.071 Uiso 1 1 calc R U
H42C H 0.6526 0.8581 0.7590 0.071 Uiso 1 1 calc R U
C43 C 0.1624(3) 0.6556(5) 0.6429(3) 0.110(3) Uani 1 1 d . .
H43A H 0.1574 0.5934 0.6334 0.165 Uiso 1 1 calc R U
H43B H 0.1032 0.6600 0.6087 0.165 Uiso 1 1 calc R U
H43C H 0.1668 0.6858 0.6968 0.165 Uiso 1 1 calc R U
C44 C 0.2727(3) 0.6408(3) 0.5258(2) 0.0657(14) Uani 1 1 d . .
H44A H 0.3306 0.6693 0.5138 0.099 Uiso 1 1 calc R U
H44B H 0.2114 0.6360 0.4878 0.099 Uiso 1 1 calc R U
H44C H 0.2751 0.5818 0.5240 0.099 Uiso 1 1 calc R U
C45 C 0.2680(4) 0.8177(3) 0.6224(3) 0.0853(17) Uani 1 1 d . .
H45A H 0.2645 0.8536 0.6725 0.128 Uiso 1 1 calc R U
H45B H 0.2084 0.8105 0.5816 0.128 Uiso 1 1 calc R U
H45C H 0.3276 0.8468 0.6127 0.128 Uiso 1 1 calc R U
Bi4 Bi 0.67637(2) 0.78966(2) 0.95533(2) 0.03341(4) Uani 1 1 d . .
Cl7 Cl 0.82197(7) 0.82058(6) 0.91177(5) 0.0433(2) Uani 1 1 d . .
Cl8 Cl 0.66496(8) 0.63233(6) 0.94055(6) 0.0508(3) Uani 1 1 d . .
Si4 Si 0.69934(7) 0.82711(8) 1.14168(6) 0.0456(3) Uani 1 1 d . .
N4 N 0.75898(18) 0.84521(19) 1.07465(15) 0.0328(7) Uani 1 1 d . .
C46 C 0.8611(2) 0.8993(2) 1.09757(18) 0.0308(8) Uani 1 1 d . .
C47 C 0.8794(3) 0.9887(2) 1.1049(2) 0.0385(9) Uani 1 1 d . .
C48 C 0.9777(3) 1.0399(3) 1.1264(2) 0.0486(10) Uani 1 1 d . .
H48 H 0.9910 1.1000 1.1313 0.058 Uiso 1 1 calc R U
C49 C 1.0565(3) 1.0052(3) 1.1409(2) 0.0501(11) Uani 1 1 d . .
H49 H 1.1233 1.0413 1.1557 0.060 Uiso 1 1 calc R U
C50 C 1.0375(3) 0.9183(3) 1.1335(2) 0.0414(9) Uani 1 1 d . .
H50 H 1.0919 0.8949 1.1439 0.050 Uiso 1 1 calc R U
C51 C 0.9410(2) 0.8638(2) 1.11145(19) 0.0342(8) Uani 1 1 d . .
C52 C 0.7970(3) 1.0313(2) 1.0887(2) 0.0474(10) Uani 1 1 d . .
H52 H 0.7327 0.9880 1.0812 0.057 Uiso 1 1 calc R U
C53 C 0.7877(3) 1.0505(3) 1.0151(3) 0.0670(13) Uani 1 1 d . .
H53A H 0.8506 1.0911 1.0198 0.100 Uiso 1 1 calc R U
H53B H 0.7338 1.0775 1.0068 0.100 Uiso 1 1 calc R U
H53C H 0.7728 0.9954 0.9714 0.100 Uiso 1 1 calc R U
C54 C 0.8101(4) 1.1152(3) 1.1569(3) 0.0762(15) Uani 1 1 d . .
H54A H 0.8149 1.1015 1.2038 0.114 Uiso 1 1 calc R U
H54B H 0.7526 1.1374 1.1459 0.114 Uiso 1 1 calc R U
H54C H 0.8711 1.1601 1.1645 0.114 Uiso 1 1 calc R U
C55 C 0.9259(3) 0.7678(2) 1.1026(2) 0.0403(9) Uani 1 1 d . .
H55 H 0.8526 0.7386 1.0869 0.048 Uiso 1 1 calc R U
C56 C 0.9662(3) 0.7190(3) 1.0405(3) 0.0568(11) Uani 1 1 d . .
H56A H 1.0391 0.7423 1.0572 0.085 Uiso 1 1 calc R U
H56B H 0.9383 0.7274 0.9924 0.085 Uiso 1 1 calc R U
H56C H 0.9473 0.6560 1.0319 0.085 Uiso 1 1 calc R U
C57 C 0.9739(3) 0.7595(3) 1.1787(2) 0.0605(12) Uani 1 1 d . .
H57A H 0.9554 0.6974 1.1732 0.091 Uiso 1 1 calc R U
H57B H 0.9505 0.7936 1.2192 0.091 Uiso 1 1 calc R U
H57C H 1.0465 0.7823 1.1927 0.091 Uiso 1 1 calc R U
C58 C 0.7517(3) 0.9238(4) 1.2326(2) 0.0849(19) Uani 1 1 d . .
H58A H 0.8247 0.9392 1.2483 0.127 Uiso 1 1 calc R U
H58B H 0.7277 0.9099 1.2729 0.127 Uiso 1 1 calc R U
H58C H 0.7306 0.9737 1.2249 0.127 Uiso 1 1 calc R U
C59 C 0.7087(4) 0.7265(4) 1.1612(3) 0.0900(19) Uani 1 1 d . .
H59A H 0.6816 0.6754 1.1126 0.135 Uiso 1 1 calc R U
H59B H 0.6708 0.7184 1.1965 0.135 Uiso 1 1 calc R U
H59C H 0.7789 0.7324 1.1848 0.135 Uiso 1 1 calc R U
C60 C 0.5646(3) 0.8129(3) 1.0981(2) 0.0671(14) Uani 1 1 d . .
H60A H 0.5574 0.8642 1.0848 0.101 Uiso 1 1 calc R U
H60B H 0.5287 0.8075 1.1353 0.101 Uiso 1 1 calc R U
H60C H 0.5368 0.7595 1.0514 0.101 Uiso 1 1 calc R U

loop_
_atom_site_aniso_label
_atom_site_aniso_U_11
_atom_site_aniso_U_22
_atom_site_aniso_U_33
_atom_site_aniso_U_23
_atom_site_aniso_U_13
_atom_site_aniso_U_12
Bi1 0.02943(7) 0.03224(7) 0.02658(7) 0.00994(5) 0.00612(5) 0.01210(5)
Cl1 0.0388(5) 0.0549(6) 0.0600(6) 0.0320(5) 0.0192(5) 0.0065(4)
Cl2 0.0280(4) 0.0557(6) 0.0306(5) 0.0238(4) 0.0066(4) 0.0087(4)
Si1 0.0282(5) 0.0304(5) 0.0347(5) 0.0114(4) 0.0065(4) 0.0109(4)
N1 0.0277(14) 0.0269(15) 0.0266(15) 0.0114(12) 0.0038(11) 0.0111(11)
C1 0.0295(18) 0.031(2) 0.044(2) 0.0203(17) -0.0029(16) 0.0063(15)
C2 0.0314(19) 0.033(2) 0.068(3) 0.016(2) 0.0087(19) 0.0076(16)
C3 0.047(2) 0.033(2) 0.100(4) 0.030(3) 0.013(3) 0.0111(19)
C4 0.052(3) 0.051(3) 0.109(4) 0.057(3) 0.011(3) 0.013(2)
C5 0.055(3) 0.063(3) 0.077(3) 0.052(3) -0.001(2) 0.000(2)
C6 0.034(2) 0.047(2) 0.050(3) 0.031(2) -0.0014(17) 0.0006(17)
C7 0.046(2) 0.034(2) 0.060(3) 0.008(2) 0.011(2) 0.0171(18)
C8 0.065(3) 0.061(3) 0.064(3) -0.001(2) 0.009(2) 0.015(2)
C9 0.077(3) 0.049(3) 0.103(4) 0.022(3) 0.044(3) 0.034(2)
C10 0.069(3) 0.048(3) 0.028(2) 0.0205(19) 0.0019(19) -0.001(2)
C11 0.088(3) 0.068(3) 0.048(3) 0.021(2) 0.028(3) 0.000(3)
C12 0.099(4) 0.092(4) 0.047(3) 0.036(3) -0.015(3) -0.021(3)
C13 0.059(3) 0.047(3) 0.058(3) 0.008(2) 0.030(2) 0.007(2)
C14 0.037(2) 0.091(4) 0.072(3) 0.047(3) 0.001(2) 0.013(2)
C15 0.039(2) 0.034(2) 0.072(3) 0.017(2) 0.020(2) 0.0099(17)
Bi2 0.02041(6) 0.02466(6) 0.02362(7) 0.00695(5) 0.00671(5) 0.00523(4)
Cl3 0.0310(4) 0.0285(4) 0.0322(5) 0.0125(4) 0.0110(3) 0.0084(3)
Cl4 0.0377(4) 0.0322(5) 0.0364(5) 0.0083(4) 0.0183(4) 0.0093(4)
Si2 0.0229(4) 0.0431(6) 0.0305(5) 0.0129(4) 0.0067(4) 0.0092(4)
N2 0.0211(13) 0.0310(15) 0.0276(15) 0.0113(12) 0.0069(11) 0.0035(11)
C16 0.0223(16) 0.037(2) 0.033(2) 0.0164(16) 0.0002(14) -0.0005(14)
C17 0.0258(18) 0.058(3) 0.0257(19) 0.0137(18) 0.0031(15) -0.0027(17)
C18 0.047(2) 0.081(4) 0.040(3) 0.026(2) 0.010(2) -0.012(2)
C19 0.069(3) 0.074(4) 0.062(3) 0.044(3) 0.003(3) -0.020(3)
C20 0.056(3) 0.048(3) 0.079(4) 0.036(3) 0.005(3) -0.002(2)
C21 0.036(2) 0.039(2) 0.053(3) 0.024(2) 0.0047(18) -0.0025(17)
C22 0.037(2) 0.062(3) 0.042(2) 0.014(2) 0.0213(18) 0.0059(19)
C23 0.049(3) 0.094(4) 0.065(3) 0.019(3) 0.029(2) 0.030(2)
C24 0.067(3) 0.076(3) 0.039(3) 0.006(2) 0.026(2) -0.002(2)
C25 0.048(2) 0.036(2) 0.079(3) 0.021(2) 0.020(2) 0.0122(19)
C26 0.047(3) 0.052(3) 0.135(5) 0.034(3) 0.009(3) 0.013(2)
C27 0.068(3) 0.043(3) 0.094(4) 0.017(3) 0.023(3) 0.016(2)
C28 0.0248(18) 0.065(3) 0.044(2) 0.015(2) 0.0010(17) 0.0034(18)
C29 0.039(2) 0.063(3) 0.058(3) 0.032(2) 0.0106(19) 0.0257(19)
C30 0.036(2) 0.056(3) 0.032(2) 0.0101(18) 0.0076(16) 0.0087(18)
Bi3 0.02028(6) 0.02647(7) 0.02285(6) 0.00249(5) 0.00731(5) 0.00763(5)
Cl5 0.0258(4) 0.0362(5) 0.0321(5) 0.0058(4) 0.0018(3) 0.0111(3)
Cl6 0.0373(4) 0.0331(5) 0.0393(5) 0.0061(4) 0.0168(4) 0.0130(4)
Si3 0.0250(5) 0.0456(6) 0.0282(5) 0.0096(4) 0.0078(4) 0.0168(4)
N3 0.0208(13) 0.0312(15) 0.0249(15) 0.0040(12) 0.0070(11) 0.0102(11)
C31 0.0235(15) 0.0313(18) 0.0233(17) 0.0040(14) 0.0071(13) 0.0154(13)
C32 0.0284(17) 0.037(2) 0.0284(19) 0.0095(15) 0.0111(14) 0.0172(14)
C33 0.040(2) 0.046(2) 0.0252(19) 0.0095(16) 0.0123(16) 0.0193(17)
C34 0.047(2) 0.044(2) 0.026(2) -0.0021(17) 0.0109(17) 0.0201(18)
C35 0.0353(19) 0.035(2) 0.034(2) -0.0039(16) 0.0076(16) 0.0112(16)
C36 0.0262(16) 0.0321(19) 0.034(2) 0.0051(15) 0.0088(15) 0.0133(14)
C37 0.041(2) 0.039(2) 0.0268(19) 0.0088(16) 0.0157(16) 0.0128(16)
C38 0.054(2) 0.064(3) 0.056(3) 0.017(2) 0.036(2) 0.014(2)
C39 0.070(3) 0.048(2) 0.033(2) 0.0179(19) 0.015(2) 0.019(2)
C40 0.0369(19) 0.032(2) 0.037(2) 0.0034(16) 0.0142(16) 0.0101(15)
C41 0.056(3) 0.043(2) 0.070(3) 0.019(2) 0.026(2) 0.016(2)
C42 0.035(2) 0.041(2) 0.058(3) 0.009(2) 0.0168(19) 0.0060(17)
C43 0.029(2) 0.213(7) 0.116(5) 0.115(5) 0.012(3) 0.021(3)
C44 0.049(2) 0.093(4) 0.034(2) -0.002(2) -0.0022(19) 0.032(2)
C45 0.069(3) 0.063(3) 0.095(4) 0.012(3) -0.019(3) 0.034(3)
Bi4 0.02995(7) 0.03722(8) 0.02685(7) 0.00469(6) 0.00611(5) 0.01040(5)
Cl7 0.0445(5) 0.0452(5) 0.0339(5) 0.0087(4) 0.0160(4) 0.0041(4)
Cl8 0.0606(6) 0.0375(5) 0.0442(6) 0.0106(4) 0.0112(5) 0.0050(5)
Si4 0.0350(6) 0.0705(8) 0.0321(6) 0.0162(5) 0.0143(5) 0.0165(5)
N4 0.0266(14) 0.0424(18) 0.0248(15) 0.0068(13) 0.0086(12) 0.0079(12)
C46 0.0329(18) 0.034(2) 0.0203(17) 0.0044(14) 0.0070(14) 0.0085(15)
C47 0.040(2) 0.036(2) 0.030(2) 0.0017(16) 0.0052(16) 0.0129(16)
C48 0.045(2) 0.031(2) 0.056(3) 0.0043(19) 0.010(2) 0.0075(18)
C49 0.036(2) 0.049(3) 0.052(3) 0.009(2) 0.0084(19) 0.0038(18)
C50 0.035(2) 0.046(2) 0.040(2) 0.0118(18) 0.0089(17) 0.0137(17)
C51 0.0350(19) 0.039(2) 0.0277(19) 0.0086(16) 0.0103(15) 0.0125(16)
C52 0.043(2) 0.034(2) 0.049(3) 0.0015(18) -0.0002(19) 0.0148(17)
C53 0.077(3) 0.053(3) 0.062(3) 0.016(2) 0.002(2) 0.030(2)
C54 0.075(3) 0.067(3) 0.067(3) -0.001(3) -0.002(3) 0.044(3)
C55 0.0342(19) 0.043(2) 0.045(2) 0.0165(18) 0.0108(17) 0.0146(16)
C56 0.066(3) 0.047(3) 0.061(3) 0.014(2) 0.022(2) 0.028(2)
C57 0.067(3) 0.067(3) 0.056(3) 0.031(2) 0.015(2) 0.027(2)
C58 0.067(3) 0.122(5) 0.035(3) 0.000(3) 0.018(2) 0.006(3)
C59 0.095(4) 0.130(5) 0.117(5) 0.093(4) 0.078(4) 0.058(4)
C60 0.034(2) 0.114(4) 0.050(3) 0.026(3) 0.015(2) 0.016(2)

loop_
_atom_type_symbol
_atom_type_description
_atom_type_scat_dispersion_real
_atom_type_scat_dispersion_imag
_atom_type_scat_source
C C 0.0033 0.0016 'International Tables Vol C Tables 4.2.6.8 and 6.1.1.4'
H H 0.0000 0.0000 'International Tables Vol C Tables 4.2.6.8 and 6.1.1.4'
N N 0.0061 0.0033 'International Tables Vol C Tables 4.2.6.8 and 6.1.1.4'
Si Si 0.0817 0.0704 'International Tables Vol C Tables 4.2.6.8 and 6.1.1.4'
Cl Cl 0.1484 0.1585 'International Tables Vol C Tables 4.2.6.8 and 6.1.1.4'
Bi Bi -4.1077 10.2566 'International Tables Vol C Tables 4.2.6.8 and 6.1.1.4'

loop_
_geom_angle_atom_site_label_1
_geom_angle_atom_site_label_2
_geom_angle_atom_site_label_3
_geom_angle
_geom_angle_site_symmetry_1
_geom_angle_site_symmetry_3
N1 Bi1 Cl1 95.99(7) . .
N1 Bi1 Cl2 92.50(7) . .
Cl1 Bi1 Cl2 94.90(3) . .
N1 Si1 C14 109.25(16) . .
N1 Si1 C15 107.05(15) . .
C14 Si1 C15 111.1(2) . .
N1 Si1 C13 114.92(15) . .
C14 Si1 C13 108.2(2) . .
C15 Si1 C13 106.3(2) . .
C1 N1 Si1 122.6(2) . .
C1 N1 Bi1 119.66(19) . .
Si1 N1 Bi1 117.48(14) . .
C2 C1 C6 120.9(3) . .
C2 C1 N1 120.5(3) . .
C6 C1 N1 118.5(3) . .
C3 C2 C1 118.2(4) . .
C3 C2 C7 120.0(4) . .
C1 C2 C7 121.8(4) . .
C4 C3 C2 122.0(4) . .
C4 C3 H3 119.0 . .
C2 C3 H3 119.0 . .
C3 C4 C5 119.4(4) . .
C3 C4 H4 120.3 . .
C5 C4 H4 120.3 . .
C4 C5 C6 122.7(5) . .
C4 C5 H5 118.6 . .
C6 C5 H5 118.6 . .
C5 C6 C1 116.7(4) . .
C5 C6 C10 120.5(4) . .
C1 C6 C10 122.7(3) . .
C8 C7 C2 111.6(3) . .
C8 C7 C9 108.8(4) . .
C2 C7 C9 111.6(4) . .
C8 C7 H7 108.2 . .
C2 C7 H7 108.2 . .
C9 C7 H7 108.2 . .
C7 C8 H8A 109.5 . .
C7 C8 H8B 109.5 . .
H8A C8 H8B 109.5 . .
C7 C8 H8C 109.5 . .
H8A C8 H8C 109.5 . .
H8B C8 H8C 109.5 . .
C7 C9 H9A 109.5 . .
C7 C9 H9B 109.5 . .
H9A C9 H9B 109.5 . .
C7 C9 H9C 109.5 . .
H9A C9 H9C 109.5 . .
H9B C9 H9C 109.5 . .
C6 C10 C12 113.7(4) . .
C6 C10 C11 110.8(3) . .
C12 C10 C11 109.7(4) . .
C6 C10 H10 107.5 . .
C12 C10 H10 107.5 . .
C11 C10 H10 107.5 . .
C10 C11 H11A 109.5 . .
C10 C11 H11B 109.5 . .
H11A C11 H11B 109.5 . .
C10 C11 H11C 109.5 . .
H11A C11 H11C 109.5 . .
H11B C11 H11C 109.5 . .
C10 C12 H12A 109.5 . .
C10 C12 H12B 109.5 . .
H12A C12 H12B 109.5 . .
C10 C12 H12C 109.5 . .
H12A C12 H12C 109.5 . .
H12B C12 H12C 109.5 . .
Si1 C13 H13A 109.5 . .
Si1 C13 H13B 109.5 . .
H13A C13 H13B 109.5 . .
Si1 C13 H13C 109.5 . .
H13A C13 H13C 109.5 . .
H13B C13 H13C 109.5 . .
Si1 C14 H14A 109.5 . .
Si1 C14 H14B 109.5 . .
H14A C14 H14B 109.5 . .
Si1 C14 H14C 109.5 . .
H14A C14 H14C 109.5 . .
H14B C14 H14C 109.5 . .
Si1 C15 H15A 109.5 . .
Si1 C15 H15B 109.5 . .
H15A C15 H15B 109.5 . .
Si1 C15 H15C 109.5 . .
H15A C15 H15C 109.5 . .
H15B C15 H15C 109.5 . .
N2 Bi2 Cl3 94.48(7) . .
N2 Bi2 Cl6 101.95(7) . .
Cl3 Bi2 Cl6 84.24(3) . .
N2 Bi2 Cl4 104.60(7) . .
Cl3 Bi2 Cl4 77.51(3) . .
Cl6 Bi2 Cl4 148.71(2) . .
Bi3 Cl4 Bi2 109.22(3) . .
N2 Si2 C30 110.90(15) . .
N2 Si2 C29 110.96(16) . .
C30 Si2 C29 108.28(19) . .
N2 Si2 C28 107.89(16) . .
C30 Si2 C28 108.73(17) . .
C29 Si2 C28 110.06(18) . .
C16 N2 Si2 121.64(19) . .
C16 N2 Bi2 107.99(19) . .
Si2 N2 Bi2 130.04(13) . .
C21 C16 C17 122.2(3) . .
C21 C16 N2 118.8(3) . .
C17 C16 N2 119.0(3) . .
C18 C17 C16 117.2(4) . .
C18 C17 C22 119.6(4) . .
C16 C17 C22 123.2(3) . .
C19 C18 C17 122.0(4) . .
C19 C18 H18 119.0 . .
C17 C18 H18 119.0 . .
C20 C19 C18 119.9(4) . .
C20 C19 H19 120.0 . .
C18 C19 H19 120.0 . .
C19 C20 C21 121.5(5) . .
C19 C20 H20 119.3 . .
C21 C20 H20 119.3 . .
C16 C21 C20 117.3(4) . .
C16 C21 C25 124.6(3) . .
C20 C21 C25 118.2(4) . .
C17 C22 C23 112.1(3) . .
C17 C22 C24 112.5(4) . .
C23 C22 C24 108.9(3) . .
C17 C22 H22 107.7 . .
C23 C22 H22 107.7 . .
C24 C22 H22 107.7 . .
C22 C23 H23A 109.5 . .
C22 C23 H23B 109.5 . .
H23A C23 H23B 109.5 . .
C22 C23 H23C 109.5 . .
H23A C23 H23C 109.5 . .
H23B C23 H23C 109.5 . .
C22 C24 H24A 109.5 . .
C22 C24 H24B 109.5 . .
H24A C24 H24B 109.5 . .
C22 C24 H24C 109.5 . .
H24A C24 H24C 109.5 . .
H24B C24 H24C 109.5 . .
C21 C25 C26 112.8(4) . .
C21 C25 C27 112.2(3) . .
C26 C25 C27 111.3(4) . .
C21 C25 H25 106.7 . .
C26 C25 H25 106.7 . .
C27 C25 H25 106.7 . .
C25 C26 H26A 109.5 . .
C25 C26 H26B 109.5 . .
H26A C26 H26B 109.5 . .
C25 C26 H26C 109.5 . .
H26A C26 H26C 109.5 . .
H26B C26 H26C 109.5 . .
C25 C27 H27A 109.5 . .
C25 C27 H27B 109.5 . .
H27A C27 H27B 109.5 . .
C25 C27 H27C 109.5 . .
H27A C27 H27C 109.5 . .
H27B C27 H27C 109.5 . .
Si2 C28 H28A 109.5 . .
Si2 C28 H28B 109.5 . .
H28A C28 H28B 109.5 . .
Si2 C28 H28C 109.5 . .
H28A C28 H28C 109.5 . .
H28B C28 H28C 109.5 . .
Si2 C29 H29A 109.5 . .
Si2 C29 H29B 109.5 . .
H29A C29 H29B 109.5 . .
Si2 C29 H29C 109.5 . .
H29A C29 H29C 109.5 . .
H29B C29 H29C 109.5 . .
Si2 C30 H30A 109.5 . .
Si2 C30 H30B 109.5 . .
H30A C30 H30B 109.5 . .
Si2 C30 H30C 109.5 . .
H30A C30 H30C 109.5 . .
H30B C30 H30C 109.5 . .
N3 Bi3 Cl5 93.19(7) . .
N3 Bi3 Cl4 96.16(7) . .
Cl5 Bi3 Cl4 92.16(3) . .
N3 Bi3 Cl6 92.51(7) . 2_666
Cl5 Bi3 Cl6 97.67(3) . 2_666
Cl4 Bi3 Cl6 166.51(2) . 2_666
N3 Bi3 Si3 29.91(7) . .
Cl5 Bi3 Si3 123.10(3) . .
Cl4 Bi3 Si3 94.25(3) . .
Cl6 Bi3 Si3 88.12(2) 2_666 .
Bi2 Cl6 Bi3 109.25(3) . 2_666
N3 Si3 C43 113.20(18) . .
N3 Si3 C44 107.36(16) . .
C43 Si3 C44 108.7(3) . .
N3 Si3 C45 112.08(18) . .
C43 Si3 C45 108.0(3) . .
C44 Si3 C45 107.2(2) . .
N3 Si3 Bi3 37.42(8) . .
C43 Si3 Bi3 120.6(2) . .
C44 Si3 Bi3 70.41(14) . .
C45 Si3 Bi3 129.60(16) . .
C31 N3 Si3 122.5(2) . .
C31 N3 Bi3 124.84(19) . .
Si3 N3 Bi3 112.67(13) . .
C36 C31 C32 119.4(3) . .
C36 C31 N3 120.1(3) . .
C32 C31 N3 120.4(3) . .
C33 C32 C31 118.8(3) . .
C33 C32 C37 117.4(3) . .
C31 C32 C37 123.7(3) . .
C34 C33 C32 121.8(3) . .
C34 C33 H33 119.1 . .
C32 C33 H33 119.1 . .
C35 C34 C33 119.4(3) . .
C35 C34 H34 120.3 . .
C33 C34 H34 120.3 . .
C34 C35 C36 121.7(3) . .
C34 C35 H35 119.1 . .
C36 C35 H35 119.1 . .
C35 C36 C31 118.8(3) . .
C35 C36 C40 117.3(3) . .
C31 C36 C40 123.9(3) . .
C32 C37 C39 110.4(3) . .
C32 C37 C38 111.8(3) . .
C39 C37 C38 111.2(3) . .
C32 C37 H37 107.8 . .
C39 C37 H37 107.8 . .
C38 C37 H37 107.8 . .
C37 C38 H38A 109.5 . .
C37 C38 H38B 109.5 . .
H38A C38 H38B 109.5 . .
C37 C38 H38C 109.5 . .
H38A C38 H38C 109.5 . .
H38B C38 H38C 109.5 . .
C37 C39 H39A 109.5 . .
C37 C39 H39B 109.5 . .
H39A C39 H39B 109.5 . .
C37 C39 H39C 109.5 . .
H39A C39 H39C 109.5 . .
H39B C39 H39C 109.5 . .
C36 C40 C41 112.5(3) . .
C36 C40 C42 111.0(3) . .
C41 C40 C42 109.6(3) . .
C36 C40 H40 107.9 . .
C41 C40 H40 107.9 . .
C42 C40 H40 107.9 . .
C40 C41 H41A 109.5 . .
C40 C41 H41B 109.5 . .
H41A C41 H41B 109.5 . .
C40 C41 H41C 109.5 . .
H41A C41 H41C 109.5 . .
H41B C41 H41C 109.5 . .
C40 C42 H42A 109.5 . .
C40 C42 H42B 109.5 . .
H42A C42 H42B 109.5 . .
C40 C42 H42C 109.5 . .
H42A C42 H42C 109.5 . .
H42B C42 H42C 109.5 . .
Si3 C43 H43A 109.5 . .
Si3 C43 H43B 109.5 . .
H43A C43 H43B 109.5 . .
Si3 C43 H43C 109.5 . .
H43A C43 H43C 109.5 . .
H43B C43 H43C 109.5 . .
Si3 C44 H44A 109.5 . .
Si3 C44 H44B 109.5 . .
H44A C44 H44B 109.5 . .
Si3 C44 H44C 109.5 . .
H44A C44 H44C 109.5 . .
H44B C44 H44C 109.5 . .
Si3 C45 H45A 109.5 . .
Si3 C45 H45B 109.5 . .
H45A C45 H45B 109.5 . .
Si3 C45 H45C 109.5 . .
H45A C45 H45C 109.5 . .
H45B C45 H45C 109.5 . .
N4 Bi4 Cl7 94.58(7) . .
N4 Bi4 Cl8 95.89(8) . .
Cl7 Bi4 Cl8 97.86(3) . .
N4 Si4 C58 109.26(18) . .
N4 Si4 C59 113.60(18) . .
C58 Si4 C59 109.7(3) . .
N4 Si4 C60 106.33(17) . .
C58 Si4 C60 110.3(2) . .
C59 Si4 C60 107.6(2) . .
C46 N4 Si4 122.6(2) . .
C46 N4 Bi4 118.59(19) . .
Si4 N4 Bi4 118.76(13) . .
C51 C46 C47 120.3(3) . .
C51 C46 N4 120.9(3) . .
C47 C46 N4 118.8(3) . .
C48 C47 C46 118.3(3) . .
C48 C47 C52 118.2(3) . .
C46 C47 C52 123.5(3) . .
C49 C48 C47 121.4(4) . .
C49 C48 H48 119.3 . .
C47 C48 H48 119.3 . .
C50 C49 C48 119.5(3) . .
C50 C49 H49 120.3 . .
C48 C49 H49 120.3 . .
C49 C50 C51 121.6(4) . .
C49 C50 H50 119.2 . .
C51 C50 H50 119.2 . .
C50 C51 C46 118.8(3) . .
C50 C51 C55 118.5(3) . .
C46 C51 C55 122.7(3) . .
C53 C52 C47 112.1(3) . .
C53 C52 C54 110.4(4) . .
C47 C52 C54 112.2(3) . .
C53 C52 H52 107.3 . .
C47 C52 H52 107.3 . .
C54 C52 H52 107.3 . .
C52 C53 H53A 109.5 . .
C52 C53 H53B 109.5 . .
H53A C53 H53B 109.5 . .
C52 C53 H53C 109.5 . .
H53A C53 H53C 109.5 . .
H53B C53 H53C 109.5 . .
C52 C54 H54A 109.5 . .
C52 C54 H54B 109.5 . .
H54A C54 H54B 109.5 . .
C52 C54 H54C 109.5 . .
H54A C54 H54C 109.5 . .
H54B C54 H54C 109.5 . .
C56 C55 C51 112.2(3) . .
C56 C55 C57 109.6(3) . .
C51 C55 C57 111.2(3) . .
C56 C55 H55 107.9 . .
C51 C55 H55 107.9 . .
C57 C55 H55 107.9 . .
C55 C56 H56A 109.5 . .
C55 C56 H56B 109.5 . .
H56A C56 H56B 109.5 . .
C55 C56 H56C 109.5 . .
H56A C56 H56C 109.5 . .
H56B C56 H56C 109.5 . .
C55 C57 H57A 109.5 . .
C55 C57 H57B 109.5 . .
H57A C57 H57B 109.5 . .
C55 C57 H57C 109.5 . .
H57A C57 H57C 109.5 . .
H57B C57 H57C 109.5 . .
Si4 C58 H58A 109.5 . .
Si4 C58 H58B 109.5 . .
H58A C58 H58B 109.5 . .
Si4 C58 H58C 109.5 . .
H58A C58 H58C 109.5 . .
H58B C58 H58C 109.5 . .
Si4 C59 H59A 109.5 . .
Si4 C59 H59B 109.5 . .
H59A C59 H59B 109.5 . .
Si4 C59 H59C 109.5 . .
H59A C59 H59C 109.5 . .
H59B C59 H59C 109.5 . .
Si4 C60 H60A 109.5 . .
Si4 C60 H60B 109.5 . .
H60A C60 H60B 109.5 . .
Si4 C60 H60C 109.5 . .
H60A C60 H60C 109.5 . .
H60B C60 H60C 109.5 . .

loop_
_geom_bond_atom_site_label_1
_geom_bond_atom_site_label_2
_geom_bond_distance
_geom_bond_site_symmetry_2
Bi1 N1 2.125(3) .
Bi1 Cl1 2.4746(9) .
Bi1 Cl2 2.5124(9) .
Si1 N1 1.754(3) .
Si1 C14 1.856(4) .
Si1 C15 1.859(4) .
Si1 C13 1.867(4) .
N1 C1 1.436(4) .
C1 C2 1.417(5) .
C1 C6 1.422(5) .
C2 C3 1.389(6) .
C2 C7 1.525(6) .
C3 C4 1.362(7) .
C3 H3 0.9500 .
C4 C5 1.384(7) .
C4 H4 0.9500 .
C5 C6 1.392(5) .
C5 H5 0.9500 .
C6 C10 1.497(6) .
C7 C8 1.523(5) .
C7 C9 1.548(5) .
C7 H7 1.0000 .
C8 H8A 0.9800 .
C8 H8B 0.9800 .
C8 H8C 0.9800 .
C9 H9A 0.9800 .
C9 H9B 0.9800 .
C9 H9C 0.9800 .
C10 C12 1.534(6) .
C10 C11 1.536(6) .
C10 H10 1.0000 .
C11 H11A 0.9800 .
C11 H11B 0.9800 .
C11 H11C 0.9800 .
C12 H12A 0.9800 .
C12 H12B 0.9800 .
C12 H12C 0.9800 .
C13 H13A 0.9800 .
C13 H13B 0.9800 .
C13 H13C 0.9800 .
C14 H14A 0.9800 .
C14 H14B 0.9800 .
C14 H14C 0.9800 .
C15 H15A 0.9800 .
C15 H15B 0.9800 .
C15 H15C 0.9800 .
Bi2 N2 2.128(2) .
Bi2 Cl3 2.4687(8) .
Bi2 Cl6 2.6409(8) .
Bi2 Cl4 3.0423(9) .
Cl4 Bi3 2.6580(8) .
Si2 N2 1.755(3) .
Si2 C30 1.857(3) .
Si2 C29 1.870(4) .
Si2 C28 1.872(3) .
N2 C16 1.454(4) .
C16 C21 1.404(5) .
C16 C17 1.416(5) .
C17 C18 1.392(5) .
C17 C22 1.493(6) .
C18 C19 1.384(7) .
C18 H18 0.9500 .
C19 C20 1.373(7) .
C19 H19 0.9500 .
C20 C21 1.413(5) .
C20 H20 0.9500 .
C21 C25 1.510(6) .
C22 C23 1.542(6) .
C22 C24 1.551(5) .
C22 H22 1.0000 .
C23 H23A 0.9800 .
C23 H23B 0.9800 .
C23 H23C 0.9800 .
C24 H24A 0.9800 .
C24 H24B 0.9800 .
C24 H24C 0.9800 .
C25 C26 1.516(6) .
C25 C27 1.540(6) .
C25 H25 1.0000 .
C26 H26A 0.9800 .
C26 H26B 0.9800 .
C26 H26C 0.9800 .
C27 H27A 0.9800 .
C27 H27B 0.9800 .
C27 H27C 0.9800 .
C28 H28A 0.9800 .
C28 H28B 0.9800 .
C28 H28C 0.9800 .
C29 H29A 0.9800 .
C29 H29B 0.9800 .
C29 H29C 0.9800 .
C30 H30A 0.9800 .
C30 H30B 0.9800 .
C30 H30C 0.9800 .
Bi3 N3 2.142(2) .
Bi3 Cl5 2.4631(8) .
Bi3 Cl6 3.0638(9) 2_666
Bi3 Si3 3.2522(10) .
Cl6 Bi3 3.0639(9) 2_666
Si3 N3 1.757(3) .
Si3 C43 1.839(4) .
Si3 C44 1.847(4) .
Si3 C45 1.861(5) .
N3 C31 1.443(4) .
C31 C36 1.411(4) .
C31 C32 1.427(4) .
C32 C33 1.388(4) .
C32 C37 1.520(5) .
C33 C34 1.387(5) .
C33 H33 0.9500 .
C34 C35 1.368(5) .
C34 H34 0.9500 .
C35 C36 1.409(5) .
C35 H35 0.9500 .
C36 C40 1.512(5) .
C37 C39 1.532(5) .
C37 C38 1.540(5) .
C37 H37 1.0000 .
C38 H38A 0.9800 .
C38 H38B 0.9800 .
C38 H38C 0.9800 .
C39 H39A 0.9800 .
C39 H39B 0.9800 .
C39 H39C 0.9800 .
C40 C41 1.534(5) .
C40 C42 1.540(5) .
C40 H40 1.0000 .
C41 H41A 0.9800 .
C41 H41B 0.9800 .
C41 H41C 0.9800 .
C42 H42A 0.9800 .
C42 H42B 0.9800 .
C42 H42C 0.9800 .
C43 H43A 0.9800 .
C43 H43B 0.9800 .
C43 H43C 0.9800 .
C44 H44A 0.9800 .
C44 H44B 0.9800 .
C44 H44C 0.9800 .
C45 H45A 0.9800 .
C45 H45B 0.9800 .
C45 H45C 0.9800 .
Bi4 N4 2.126(3) .
Bi4 Cl7 2.4369(9) .
Bi4 Cl8 2.5145(11) .
Si4 N4 1.755(3) .
Si4 C58 1.843(5) .
Si4 C59 1.847(5) .
Si4 C60 1.865(4) .
N4 C46 1.448(4) .
C46 C51 1.405(5) .
C46 C47 1.415(5) .
C47 C48 1.390(5) .
C47 C52 1.521(5) .
C48 C49 1.386(6) .
C48 H48 0.9500 .
C49 C50 1.375(5) .
C49 H49 0.9500 .
C50 C51 1.386(5) .
C50 H50 0.9500 .
C51 C55 1.521(5) .
C52 C53 1.516(6) .
C52 C54 1.536(6) .
C52 H52 1.0000 .
C53 H53A 0.9800 .
C53 H53B 0.9800 .
C53 H53C 0.9800 .
C54 H54A 0.9800 .
C54 H54B 0.9800 .
C54 H54C 0.9800 .
C55 C56 1.521(5) .
C55 C57 1.523(5) .
C55 H55 1.0000 .
C56 H56A 0.9800 .
C56 H56B 0.9800 .
C56 H56C 0.9800 .
C57 H57A 0.9800 .
C57 H57B 0.9800 .
C57 H57C 0.9800 .
C58 H58A 0.9800 .
C58 H58B 0.9800 .
C58 H58C 0.9800 .
C59 H59A 0.9800 .
C59 H59B 0.9800 .
C59 H59C 0.9800 .
C60 H60A 0.9800 .
C60 H60B 0.9800 .
C60 H60C 0.9800 .

loop_
_geom_torsion_atom_site_label_1
_geom_torsion_atom_site_label_2
_geom_torsion_atom_site_label_3
_geom_torsion_atom_site_label_4
_geom_torsion
C14 Si1 N1 C1 34.8(3)
C15 Si1 N1 C1 155.2(3)
C13 Si1 N1 C1 -87.0(3)
C14 Si1 N1 Bi1 -139.4(2)
C15 Si1 N1 Bi1 -19.0(2)
C13 Si1 N1 Bi1 98.7(2)
Si1 N1 C1 C2 85.0(3)
Bi1 N1 C1 C2 -100.9(3)
Si1 N1 C1 C6 -93.7(4)
Bi1 N1 C1 C6 80.5(3)
C6 C1 C2 C3 3.0(5)
N1 C1 C2 C3 -175.7(3)
C6 C1 C2 C7 -176.2(3)
N1 C1 C2 C7 5.1(5)
C1 C2 C3 C4 -1.1(6)
C7 C2 C3 C4 178.1(4)
C2 C3 C4 C5 -1.2(7)
C3 C4 C5 C6 1.6(7)
C4 C5 C6 C1 0.2(6)
C4 C5 C6 C10 -177.2(4)
C2 C1 C6 C5 -2.5(5)
N1 C1 C6 C5 176.2(3)
C2 C1 C6 C10 174.8(3)
N1 C1 C6 C10 -6.5(5)
C3 C2 C7 C8 -63.2(5)
C1 C2 C7 C8 116.0(4)
C3 C2 C7 C9 58.8(5)
C1 C2 C7 C9 -122.0(4)
C5 C6 C10 C12 -52.1(5)
C1 C6 C10 C12 130.7(4)
C5 C6 C10 C11 71.9(5)
C1 C6 C10 C11 -105.3(4)
C30 Si2 N2 C16 -122.6(3)
C29 Si2 N2 C16 117.0(3)
C28 Si2 N2 C16 -3.6(3)
C30 Si2 N2 Bi2 50.0(2)
C29 Si2 N2 Bi2 -70.4(2)
C28 Si2 N2 Bi2 168.9(2)
Si2 N2 C16 C21 87.7(4)
Bi2 N2 C16 C21 -86.3(3)
Si2 N2 C16 C17 -90.2(3)
Bi2 N2 C16 C17 95.7(3)
C21 C16 C17 C18 -1.6(5)
N2 C16 C17 C18 176.3(3)
C21 C16 C17 C22 -179.8(3)
N2 C16 C17 C22 -1.8(5)
C16 C17 C18 C19 1.7(6)
C22 C17 C18 C19 179.9(4)
C17 C18 C19 C20 -0.4(7)
C18 C19 C20 C21 -1.1(7)
C17 C16 C21 C20 0.2(5)
N2 C16 C21 C20 -177.7(3)
C17 C16 C21 C25 -178.8(3)
N2 C16 C21 C25 3.3(5)
C19 C20 C21 C16 1.2(6)
C19 C20 C21 C25 -179.8(4)
C18 C17 C22 C23 -72.7(5)
C16 C17 C22 C23 105.4(4)
C18 C17 C22 C24 50.5(4)
C16 C17 C22 C24 -131.4(3)
C16 C21 C25 C26 116.8(4)
C20 C21 C25 C26 -62.2(5)
C16 C21 C25 C27 -116.5(4)
C20 C21 C25 C27 64.5(5)
C43 Si3 N3 C31 -68.5(4)
C44 Si3 N3 C31 171.5(3)
C45 Si3 N3 C31 54.0(3)
Bi3 Si3 N3 C31 -179.0(3)
C43 Si3 N3 Bi3 110.5(3)
C44 Si3 N3 Bi3 -9.5(2)
C45 Si3 N3 Bi3 -127.0(2)
Si3 N3 C31 C36 -91.0(3)
Bi3 N3 C31 C36 90.1(3)
Si3 N3 C31 C32 87.2(3)
Bi3 N3 C31 C32 -91.7(3)
C36 C31 C32 C33 0.8(5)
N3 C31 C32 C33 -177.4(3)
C36 C31 C32 C37 -177.5(3)
N3 C31 C32 C37 4.3(5)
C31 C32 C33 C34 -0.1(5)
C37 C32 C33 C34 178.2(3)
C32 C33 C34 C35 -1.0(6)
C33 C34 C35 C36 1.4(6)
C34 C35 C36 C31 -0.7(5)
C34 C35 C36 C40 -179.3(3)
C32 C31 C36 C35 -0.4(5)
N3 C31 C36 C35 177.8(3)
C32 C31 C36 C40 178.0(3)
N3 C31 C36 C40 -3.8(5)
C33 C32 C37 C39 -66.5(4)
C31 C32 C37 C39 111.8(4)
C33 C32 C37 C38 57.8(4)
C31 C32 C37 C38 -123.9(4)
C35 C36 C40 C41 -56.9(4)
C31 C36 C40 C41 124.6(4)
C35 C36 C40 C42 66.3(4)
C31 C36 C40 C42 -112.2(4)
C58 Si4 N4 C46 29.9(4)
C59 Si4 N4 C46 -93.0(3)
C60 Si4 N4 C46 148.9(3)
C58 Si4 N4 Bi4 -147.7(2)
C59 Si4 N4 Bi4 89.4(3)
C60 Si4 N4 Bi4 -28.7(3)
Si4 N4 C46 C51 84.9(3)
Bi4 N4 C46 C51 -97.5(3)
Si4 N4 C46 C47 -95.9(3)
Bi4 N4 C46 C47 81.7(3)
C51 C46 C47 C48 -0.3(5)
N4 C46 C47 C48 -179.6(3)
C51 C46 C47 C52 178.2(3)
N4 C46 C47 C52 -1.0(5)
C46 C47 C48 C49 -0.3(6)
C52 C47 C48 C49 -179.0(4)
C47 C48 C49 C50 0.3(6)
C48 C49 C50 C51 0.5(6)
C49 C50 C51 C46 -1.1(5)
C49 C50 C51 C55 178.4(3)
C47 C46 C51 C50 1.0(5)
N4 C46 C51 C50 -179.8(3)
C47 C46 C51 C55 -178.4(3)
N4 C46 C51 C55 0.8(5)
C48 C47 C52 C53 69.9(4)
C46 C47 C52 C53 -108.7(4)
C48 C47 C52 C54 -55.0(5)
C46 C47 C52 C54 126.4(4)
C50 C51 C55 C56 -61.7(4)
C46 C51 C55 C56 117.8(4)
C50 C51 C55 C57 61.5(4)
C46 C51 C55 C57 -119.0(4)
